data_7041436
loop_
_publ_author_name
'Lim, Kwang Soo'
'Kang, Dong Won'
'Song, Jeong Hwa'
'Lee, Han Geul'
'Yang, Mino'
'Hong, Chang Seop'

_publ_section_title
;
 Slow relaxation dynamics of a mononuclear Er(iii) complex surrounded by a
 ligand environment with anisotropic charge density.
;
_journal_issue 3
_journal_name_full 'Dalton transactions (Cambridge, England : 2003)'
_journal_page_first 739
_journal_page_last 744
_journal_paper_doi 10.1039/c6dt04326g
_journal_volume 46
_journal_year 2017
_chemical_formula_sum 'C22 H46 Co2 Er0.06 N O21 P6 Y0.94'
_chemical_formula_weight 1057.89
_space_group_crystal_system monoclinic
_space_group_IT_number 14
_space_group_name_Hall '-P 2ybc'
_space_group_name_H-M_alt 'P 1 21/c 1'
_symmetry_space_group_name_Hall '-P 2ybc'
_symmetry_space_group_name_H-M 'P 1 21/c 1'
_atom_sites_solution_hydrogens geom
_atom_sites_solution_primary direct
_atom_sites_solution_secondary difmap
_audit_block_doi 10.5517/ccdc.csd.cc1mvnw0
_audit_creation_method SHELXL-2016/4
_audit_update_record
;
2016-11-05 deposited with the CCDC.
2016-12-13 downloaded from the CCDC.
;
_cell_angle_alpha 90
_cell_angle_beta 102.868(3)
_cell_angle_gamma 90
_cell_formula_units_Z 4
_cell_length_a 12.3602(7)
_cell_length_b 19.5310(11)
_cell_length_c 16.8377(9)
_cell_measurement_reflns_used 81223
_cell_measurement_temperature 296(2)
_cell_measurement_theta_max 28.0895
_cell_measurement_theta_min 2.427
_cell_volume 3962.7(4)
_computing_cell_refinement 'Bruker SMART APEXll'
_computing_data_collection 'Bruker SMART APEXll'
_computing_data_reduction 'Bruker SAINT'
_computing_molecular_graphics WingX
_computing_publication_material WingX
_computing_structure_refinement 'SHELXL-2016/4 (Sheldrick, 2016)'
_computing_structure_solution SHELXTL
_diffrn_ambient_temperature 296(2)
_diffrn_measured_fraction_theta_full 1.000
_diffrn_measured_fraction_theta_max 0.997
_diffrn_measurement_device_type 'CCD area detector'
_diffrn_measurement_method 'omega scan'
_diffrn_radiation_type MoK\a
_diffrn_radiation_wavelength 0.71073
_diffrn_reflns_av_R_equivalents 0.0510
_diffrn_reflns_av_unetI/netI 0.0351
_diffrn_reflns_Laue_measured_fraction_full 1.000
_diffrn_reflns_Laue_measured_fraction_max 0.997
_diffrn_reflns_limit_h_max 16
_diffrn_reflns_limit_h_min -16
_diffrn_reflns_limit_k_max 26
_diffrn_reflns_limit_k_min -26
_diffrn_reflns_limit_l_max 22
_diffrn_reflns_limit_l_min -22
_diffrn_reflns_number 78965
_diffrn_reflns_point_group_measured_fraction_full 1.000
_diffrn_reflns_point_group_measured_fraction_max 0.997
_diffrn_reflns_theta_full 25.242
_diffrn_reflns_theta_max 28.379
_diffrn_reflns_theta_min 1.690
_diffrn_source 'fine-focus sealed tube'
_exptl_absorpt_coefficient_mu 2.639
_exptl_absorpt_correction_T_max 0.7971
_exptl_absorpt_correction_T_min 0.5469
_exptl_absorpt_correction_type multi-scan
_exptl_absorpt_process_details SADABS
_exptl_crystal_colour yellow
_exptl_crystal_density_diffrn 1.773
_exptl_crystal_density_method 'not measured'
_exptl_crystal_description block
_exptl_crystal_F_000 2151
_exptl_crystal_size_max 0.260
_exptl_crystal_size_mid 0.190
_exptl_crystal_size_min 0.090
_exptl_transmission_factor_max 0
_exptl_transmission_factor_min 0
_refine_diff_density_max 0.543
_refine_diff_density_min -1.011
_refine_diff_density_rms 0.149
_refine_ls_extinction_method none
_refine_ls_goodness_of_fit_ref 1.048
_refine_ls_hydrogen_treatment constr
_refine_ls_matrix_type full
_refine_ls_number_parameters 491
_refine_ls_number_reflns 9894
_refine_ls_number_restraints 0
_refine_ls_restrained_S_all 1.048
_refine_ls_R_factor_all 0.0651
_refine_ls_R_factor_gt 0.0357
_refine_ls_shift/su_max 0.001
_refine_ls_shift/su_mean 0.000
_refine_ls_structure_factor_coef Fsqd
_refine_ls_weighting_details 'w=1/[\s^2^(Fo^2^)+(0.0439P)^2^+2.8981P] where P=(Fo^2^+2Fc^2^)/3'
_refine_ls_weighting_scheme calc
_refine_ls_wR_factor_gt 0.0830
_refine_ls_wR_factor_ref 0.0972
_reflns_Friedel_coverage 0.000
_reflns_number_gt 7019
_reflns_number_total 9894
_reflns_threshold_expression 'I > 2\s(I)'
_cod_data_source_file c6dt04326g2.cif
_cod_data_source_block diluted-2
_cod_depositor_comments
;
The following automatic conversions were performed:

'_exptl_absorpt_correction_type' value 'MULTI-SCAN' changed to
'multi-scan' according to
/usr/data/users/saulius/crontab/automatic-downloads/rss-feeds/RSC/lib/dictionaries/cif_core.dic
dictionary named 'cif_core.dic' version 2.4.2 from 2011-04-26.

Automatic conversion script
Id: cif_fix_values 4268 2015-11-12 08:31:59Z antanas 

 Adding full bibliography for 7041432--7041436.cif.
;
_cod_database_code 7041436
_shelx_shelxl_version_number 2016/4
_shelx_space_group_comment
;
The symmetry employed for this shelxl refinement is uniquely defined
by the following loop, which should always be used as a source of
symmetry information in preference to the above space-group names.
They are only intended as comments.
;
_shelx_estimated_absorpt_t_min 0.547
_shelx_estimated_absorpt_t_max 0.797

loop_
_space_group_symop_operation_xyz
'x, y, z'
'-x, y+1/2, -z+1/2'
'-x, -y, -z'
'x, -y-1/2, z-1/2'

loop_
_atom_site_label
_atom_site_type_symbol
_atom_site_fract_x
_atom_site_fract_y
_atom_site_fract_z
_atom_site_U_iso_or_equiv
_atom_site_adp_type
_atom_site_occupancy
_atom_site_site_symmetry_order
_atom_site_calc_flag
_atom_site_refinement_flags_posn
_atom_site_refinement_flags_adp
_atom_site_refinement_flags_occupancy
ER1 Er 0.29507(2) 0.21641(2) 0.76051(2) 0.02438(7) Uani 0.06 1 d . . P
Y1 Y 0.29507(2) 0.21641(2) 0.76051(2) 0.02438(7) Uani 0.94 1 d . . P
O1 O 0.47429(16) 0.25947(11) 0.77186(13) 0.0324(5) Uani 1 1 d . . .
P1 P 0.59106(6) 0.23914(4) 0.81147(5) 0.02638(16) Uani 1 1 d . . .
O7 O 0.64994(19) 0.30302(12) 0.86458(15) 0.0448(6) Uani 1 1 d . . .
C6 C 0.5959(3) 0.36645(19) 0.8691(3) 0.0571(11) Uani 1 1 d . . .
H6A H 0.593941 0.392180 0.820265 0.086 Uiso 1 1 calc R U .
H6B H 0.635709 0.391882 0.915269 0.086 Uiso 1 1 calc R U .
H6C H 0.521504 0.358247 0.874996 0.086 Uiso 1 1 calc R U .
O8 O 0.66350(18) 0.23442(12) 0.74400(13) 0.0371(5) Uani 1 1 d . . .
C7 C 0.6607(3) 0.2895(2) 0.6878(2) 0.0513(10) Uani 1 1 d . . .
H7A H 0.699125 0.328324 0.715776 0.077 Uiso 1 1 calc R U .
H7B H 0.584943 0.301796 0.664790 0.077 Uiso 1 1 calc R U .
H7C H 0.695968 0.275573 0.645122 0.077 Uiso 1 1 calc R U .
O2 O 0.40363(16) 0.12423(10) 0.74025(12) 0.0314(5) Uani 1 1 d . . .
P2 P 0.51113(6) 0.09180(4) 0.78247(5) 0.02654(16) Uani 1 1 d . . .
C8 C 0.5395(3) 0.03681(19) 0.6457(2) 0.0498(9) Uani 1 1 d . . .
H8A H 0.546137 -0.011357 0.657131 0.075 Uiso 1 1 calc R U .
H8B H 0.579378 0.048033 0.604628 0.075 Uiso 1 1 calc R U .
H8C H 0.462657 0.048474 0.626667 0.075 Uiso 1 1 calc R U .
O10 O 0.48475(18) 0.01500(11) 0.80716(14) 0.0391(5) Uani 1 1 d . . .
C9 C 0.4050(3) 0.00434(19) 0.8561(2) 0.0513(9) Uani 1 1 d . . .
H9A H 0.439762 0.011304 0.912450 0.077 Uiso 1 1 calc R U .
H9B H 0.376899 -0.041587 0.848500 0.077 Uiso 1 1 calc R U .
H9C H 0.344865 0.036162 0.840146 0.077 Uiso 1 1 calc R U .
O3 O 0.37249(16) 0.19172(11) 0.89381(12) 0.0314(5) Uani 1 1 d . . .
P3 P 0.48793(6) 0.17602(4) 0.94214(4) 0.02820(17) Uani 1 1 d . . .
O11 O 0.47875(19) 0.11883(13) 1.00870(14) 0.0470(6) Uani 1 1 d . . .
C10 C 0.3903(3) 0.1206(2) 1.0512(2) 0.0526(10) Uani 1 1 d . . .
H10A H 0.389267 0.164444 1.076838 0.079 Uiso 1 1 calc R U .
H10B H 0.401592 0.085342 1.091960 0.079 Uiso 1 1 calc R U .
H10C H 0.320786 0.113217 1.013336 0.079 Uiso 1 1 calc R U .
C11 C 0.4621(4) 0.2917(2) 1.0203(3) 0.0605(11) Uani 1 1 d . . .
H11A H 0.434961 0.274759 1.065721 0.091 Uiso 1 1 calc R U .
H11B H 0.400609 0.300606 0.975457 0.091 Uiso 1 1 calc R U .
H11C H 0.502894 0.333224 1.035524 0.091 Uiso 1 1 calc R U .
CO1 Co 0.61984(3) 0.14556(2) 0.88249(2) 0.02519(10) Uani 1 1 d . . .
C1 C 0.7295(3) 0.1346(2) 0.9956(2) 0.0470(10) Uani 1 1 d . . .
H1 H 0.716509 0.151073 1.044452 0.056 Uiso 1 1 calc R U .
C2 C 0.7826(3) 0.1699(2) 0.9436(2) 0.0451(9) Uani 1 1 d . . .
H2 H 0.812036 0.213790 0.951832 0.054 Uiso 1 1 calc R U .
C3 C 0.7841(3) 0.1273(2) 0.8761(2) 0.0432(9) Uani 1 1 d . . .
H3 H 0.813499 0.138641 0.831549 0.052 Uiso 1 1 calc R U .
C4 C 0.7338(3) 0.06531(19) 0.8880(2) 0.0434(8) Uani 1 1 d . . .
H4 H 0.725224 0.027702 0.853252 0.052 Uiso 1 1 calc R U .
C5 C 0.6985(3) 0.0697(2) 0.9615(2) 0.0459(9) Uani 1 1 d . . .
H5 H 0.661399 0.035838 0.983775 0.055 Uiso 1 1 calc R U .
O4 O 0.21717(16) 0.19044(11) 0.62791(12) 0.0315(5) Uani 1 1 d . . .
P4 P 0.10691(7) 0.16487(4) 0.58023(5) 0.03025(18) Uani 1 1 d . . .
O13 O 0.0597(2) 0.21985(15) 0.51146(16) 0.0634(8) Uani 1 1 d . . .
C17 C 0.1240(5) 0.2719(3) 0.4866(3) 0.102(2) Uani 1 1 d . . .
H17A H 0.175880 0.289505 0.533263 0.153 Uiso 1 1 calc R U .
H17B H 0.076176 0.308236 0.461239 0.153 Uiso 1 1 calc R U .
H17C H 0.163586 0.253550 0.448478 0.153 Uiso 1 1 calc R U .
C18 C 0.2255(5) 0.0960(3) 0.4959(4) 0.122(3) Uani 1 1 d . . .
H18A H 0.244034 0.048900 0.489154 0.183 Uiso 1 1 calc R U .
H18B H 0.286238 0.118078 0.532348 0.183 Uiso 1 1 calc R U .
H18C H 0.211405 0.118587 0.443955 0.183 Uiso 1 1 calc R U .
O5 O 0.19209(17) 0.12106(11) 0.77968(13) 0.0352(5) Uani 1 1 d . . .
P5 P 0.08156(6) 0.08964(4) 0.74330(5) 0.02851(17) Uani 1 1 d . . .
O15 O 0.1013(2) 0.01003(11) 0.72649(16) 0.0478(6) Uani 1 1 d . . .
C19 C 0.1810(4) -0.0092(2) 0.6806(3) 0.0700(13) Uani 1 1 d . . .
H19A H 0.147363 -0.007277 0.623496 0.105 Uiso 1 1 calc R U .
H19B H 0.206361 -0.054959 0.695002 0.105 Uiso 1 1 calc R U .
H19C H 0.242880 0.021742 0.692618 0.105 Uiso 1 1 calc R U .
O16 O 0.01211(19) 0.07995(13) 0.81203(13) 0.0433(6) Uani 1 1 d . . .
C20 C 0.0648(4) 0.0521(2) 0.8896(2) 0.0622(11) Uani 1 1 d . . .
H20A H 0.087785 0.005934 0.882673 0.093 Uiso 1 1 calc R U .
H20B H 0.013472 0.052303 0.924813 0.093 Uiso 1 1 calc R U .
H20C H 0.128439 0.079319 0.913322 0.093 Uiso 1 1 calc R U .
O6 O 0.11346(16) 0.25537(10) 0.74914(13) 0.0303(5) Uani 1 1 d . . .
P6 P -0.00118(6) 0.23587(4) 0.70430(5) 0.02770(17) Uani 1 1 d . . .
O17 O -0.08097(19) 0.23851(13) 0.76708(16) 0.0504(7) Uani 1 1 d . . .
C21 C -0.0771(3) 0.2952(2) 0.8200(2) 0.0587(11) Uani 1 1 d . . .
H21A H -0.002216 0.302100 0.849892 0.088 Uiso 1 1 calc R U .
H21B H -0.123976 0.286485 0.857332 0.088 Uiso 1 1 calc R U .
H21C H -0.102618 0.335429 0.788631 0.088 Uiso 1 1 calc R U .
O18 O -0.0513(2) 0.29548(12) 0.64228(17) 0.0587(8) Uani 1 1 d . . .
C22 C -0.0048(4) 0.3607(2) 0.6402(3) 0.0844(17) Uani 1 1 d . . .
H22A H -0.004041 0.383978 0.690553 0.127 Uiso 1 1 calc R U .
H22B H -0.048282 0.386371 0.595808 0.127 Uiso 1 1 calc R U .
H22C H 0.069721 0.356287 0.632968 0.127 Uiso 1 1 calc R U .
CO2 Co -0.02699(3) 0.13885(2) 0.64008(2) 0.02661(10) Uani 1 1 d . . .
C12 C -0.1948(3) 0.12667(19) 0.6416(2) 0.0423(8) Uani 1 1 d . . .
H12 H -0.228214 0.143638 0.681938 0.051 Uiso 1 1 calc R U .
C13 C -0.1853(3) 0.1609(2) 0.5697(2) 0.0488(9) Uani 1 1 d . . .
H13 H -0.212212 0.204439 0.553904 0.059 Uiso 1 1 calc R U .
C14 C -0.1291(3) 0.1186(2) 0.5265(2) 0.0518(10) Uani 1 1 d . . .
H14 H -0.111757 0.128970 0.476875 0.062 Uiso 1 1 calc R U .
C15 C -0.1028(3) 0.0574(2) 0.5701(2) 0.0500(10) Uani 1 1 d . . .
H15 H -0.064681 0.020340 0.554938 0.060 Uiso 1 1 calc R U .
C16 C -0.1448(3) 0.06253(19) 0.6411(2) 0.0447(9) Uani 1 1 d . . .
H16 H -0.140007 0.028936 0.680907 0.054 Uiso 1 1 calc R U .
O19 O 0.29882(18) 0.33214(12) 0.82492(14) 0.0383(5) Uani 1 1 d . . .
O20 O 0.27853(18) 0.33113(11) 0.69485(14) 0.0371(5) Uani 1 1 d . . .
N1 N 0.2804(2) 0.36506(14) 0.75895(19) 0.0413(7) Uani 1 1 d . . .
O21 O 0.2646(3) 0.42686(14) 0.7573(2) 0.0819(10) Uani 1 1 d . . .
O100 O 0.53324(19) 0.24164(13) 0.99655(14) 0.0481(6) Uani 1 1 d . . .
O101 O 0.1286(2) 0.09944(14) 0.52883(17) 0.0611(8) Uani 1 1 d . . .
O102 O 0.58482(18) 0.07452(11) 0.71845(13) 0.0366(5) Uani 1 1 d . . .

loop_
_atom_site_aniso_label
_atom_site_aniso_U_11
_atom_site_aniso_U_22
_atom_site_aniso_U_33
_atom_site_aniso_U_23
_atom_site_aniso_U_13
_atom_site_aniso_U_12
ER1 0.02108(13) 0.02493(14) 0.02702(13) 0.00015(11) 0.00510(10) 0.00019(11)
Y1 0.02108(13) 0.02493(14) 0.02702(13) 0.00015(11) 0.00510(10) 0.00019(11)
O1 0.0199(10) 0.0293(11) 0.0468(13) 0.0064(10) 0.0047(9) 0.0012(9)
P1 0.0199(4) 0.0263(4) 0.0326(4) 0.0000(3) 0.0051(3) 0.0009(3)
O7 0.0368(13) 0.0337(13) 0.0565(15) -0.0111(11) -0.0057(11) 0.0004(10)
C6 0.054(2) 0.033(2) 0.082(3) -0.0111(19) 0.011(2) 0.0003(18)
O8 0.0316(11) 0.0417(14) 0.0415(13) 0.0089(10) 0.0156(10) 0.0056(10)
C7 0.050(2) 0.063(3) 0.042(2) 0.0202(18) 0.0125(17) 0.0062(19)
O2 0.0265(11) 0.0290(11) 0.0363(11) -0.0064(9) 0.0017(9) 0.0032(9)
P2 0.0262(4) 0.0231(4) 0.0311(4) -0.0013(3) 0.0079(3) 0.0033(3)
C8 0.060(2) 0.049(2) 0.041(2) -0.0151(17) 0.0149(18) -0.0007(19)
O10 0.0403(13) 0.0256(12) 0.0540(14) 0.0028(10) 0.0159(11) 0.0020(10)
C9 0.054(2) 0.042(2) 0.063(2) 0.0167(18) 0.0228(19) -0.0007(18)
O3 0.0271(11) 0.0427(13) 0.0254(10) 0.0018(9) 0.0081(8) 0.0073(9)
P3 0.0286(4) 0.0339(4) 0.0225(4) 0.0013(3) 0.0065(3) 0.0096(3)
O11 0.0484(15) 0.0591(16) 0.0400(13) 0.0218(12) 0.0237(11) 0.0246(12)
C10 0.050(2) 0.059(2) 0.058(2) 0.0183(19) 0.0321(19) 0.0115(19)
C11 0.073(3) 0.047(2) 0.064(3) -0.019(2) 0.022(2) 0.015(2)
CO1 0.0227(2) 0.0283(2) 0.02455(19) 0.00004(16) 0.00515(15) 0.00733(16)
C1 0.039(2) 0.071(3) 0.0268(16) -0.0029(17) -0.0016(14) 0.0228(18)
C2 0.0262(17) 0.048(2) 0.052(2) -0.0067(17) -0.0090(15) 0.0050(15)
C3 0.0238(16) 0.064(3) 0.0421(19) 0.0084(17) 0.0080(14) 0.0172(16)
C4 0.0360(19) 0.044(2) 0.047(2) -0.0059(16) 0.0028(15) 0.0206(16)
C5 0.0375(19) 0.052(2) 0.047(2) 0.0195(18) 0.0081(16) 0.0176(17)
O4 0.0272(11) 0.0405(13) 0.0279(10) -0.0044(9) 0.0086(9) -0.0076(9)
P4 0.0326(4) 0.0343(4) 0.0246(4) -0.0038(3) 0.0078(3) -0.0120(3)
O13 0.0512(16) 0.084(2) 0.0463(15) 0.0332(14) -0.0068(12) -0.0281(15)
C17 0.087(4) 0.110(5) 0.096(4) 0.064(4) -0.008(3) -0.047(3)
C18 0.119(5) 0.109(5) 0.181(6) -0.098(4) 0.123(5) -0.078(4)
O5 0.0270(11) 0.0327(12) 0.0442(13) 0.0112(10) 0.0040(9) -0.0025(9)
P5 0.0271(4) 0.0243(4) 0.0357(4) 0.0028(3) 0.0103(3) -0.0032(3)
O15 0.0515(15) 0.0260(12) 0.0677(17) -0.0008(11) 0.0173(13) -0.0022(11)
C19 0.076(3) 0.052(3) 0.086(3) -0.013(2) 0.027(3) 0.017(2)
O16 0.0403(13) 0.0549(15) 0.0383(13) 0.0106(11) 0.0162(10) -0.0039(11)
C20 0.083(3) 0.060(3) 0.046(2) 0.016(2) 0.019(2) 0.003(2)
O6 0.0213(10) 0.0277(11) 0.0410(12) -0.0085(9) 0.0050(9) -0.0006(9)
P6 0.0200(4) 0.0280(4) 0.0329(4) -0.0026(3) 0.0011(3) 0.0000(3)
O17 0.0312(13) 0.0606(17) 0.0646(16) -0.0267(13) 0.0219(12) -0.0102(12)
C21 0.043(2) 0.078(3) 0.056(2) -0.031(2) 0.0136(18) -0.005(2)
O18 0.0618(17) 0.0325(14) 0.0641(17) 0.0095(12) -0.0238(14) -0.0029(12)
C22 0.079(3) 0.043(3) 0.109(4) 0.025(3) -0.027(3) -0.010(2)
CO2 0.0239(2) 0.0280(2) 0.0278(2) -0.00290(16) 0.00527(16) -0.00726(16)
C12 0.0244(16) 0.058(2) 0.0438(19) -0.0108(17) 0.0070(14) -0.0114(16)
C13 0.0361(19) 0.049(2) 0.053(2) 0.0059(18) -0.0079(17) -0.0106(17)
C14 0.043(2) 0.077(3) 0.0335(18) -0.0111(19) 0.0031(16) -0.032(2)
C15 0.037(2) 0.047(2) 0.067(3) -0.027(2) 0.0124(18) -0.0175(17)
C16 0.0353(19) 0.043(2) 0.053(2) 0.0023(17) 0.0031(16) -0.0186(16)
O19 0.0338(12) 0.0382(13) 0.0411(13) -0.0077(11) 0.0044(10) 0.0006(10)
O20 0.0340(12) 0.0356(13) 0.0420(13) 0.0077(10) 0.0088(10) -0.0009(10)
N1 0.0318(16) 0.0274(16) 0.062(2) -0.0022(14) 0.0045(14) -0.0044(12)
O21 0.103(3) 0.0206(15) 0.115(3) -0.0021(15) 0.008(2) 0.0031(15)
O100 0.0400(14) 0.0563(16) 0.0455(14) -0.0226(12) 0.0042(11) 0.0140(12)
O101 0.0629(17) 0.0624(18) 0.0718(18) -0.0408(15) 0.0445(15) -0.0358(14)
O102 0.0350(12) 0.0387(13) 0.0389(12) -0.0106(10) 0.0139(10) 0.0000(10)

loop_
_atom_type_symbol
_atom_type_description
_atom_type_scat_dispersion_real
_atom_type_scat_dispersion_imag
_atom_type_scat_source
C C 0.0033 0.0016 'International Tables Vol C Tables 4.2.6.8 and 6.1.1.4'
H H 0.0000 0.0000 'International Tables Vol C Tables 4.2.6.8 and 6.1.1.4'
N N 0.0061 0.0033 'International Tables Vol C Tables 4.2.6.8 and 6.1.1.4'
O O 0.0106 0.0060 'International Tables Vol C Tables 4.2.6.8 and 6.1.1.4'
P P 0.1023 0.0942 'International Tables Vol C Tables 4.2.6.8 and 6.1.1.4'
Co Co 0.3494 0.9721 'International Tables Vol C Tables 4.2.6.8 and 6.1.1.4'
Y Y -2.7962 3.5667 'International Tables Vol C Tables 4.2.6.8 and 6.1.1.4'
Er Er -0.2586 4.9576 'International Tables Vol C Tables 4.2.6.8 and 6.1.1.4'

loop_
_geom_angle_atom_site_label_1
_geom_angle_atom_site_label_2
_geom_angle_atom_site_label_3
_geom_angle
O4 Y1 O3 154.99(8)
O4 Y1 O2 79.35(7)
O3 Y1 O2 81.44(7)
O4 Y1 O5 80.37(7)
O3 Y1 O5 79.43(8)
O2 Y1 O5 75.53(8)
O4 Y1 O1 110.22(7)
O3 Y1 O1 79.27(7)
O2 Y1 O1 73.86(7)
O5 Y1 O1 144.82(7)
O4 Y1 O6 78.70(7)
O3 Y1 O6 109.47(7)
O2 Y1 O6 144.93(7)
O5 Y1 O6 74.09(7)
O1 Y1 O6 139.91(7)
O4 Y1 O20 77.90(8)
O3 Y1 O20 126.97(8)
O2 Y1 O20 128.91(7)
O5 Y1 O20 142.40(7)
O1 Y1 O20 72.23(7)
O6 Y1 O20 71.81(7)
O4 Y1 O19 125.98(8)
O3 Y1 O19 78.57(8)
O2 Y1 O19 144.15(7)
O5 Y1 O19 128.52(8)
O1 Y1 O19 73.37(7)
O6 Y1 O19 70.51(7)
O20 Y1 O19 51.00(8)
O4 Y1 N1 101.60(8)
O3 Y1 N1 103.35(8)
O2 Y1 N1 144.26(8)
O5 Y1 N1 140.17(8)
O1 Y1 N1 72.40(7)
O6 Y1 N1 67.52(7)
O20 Y1 N1 25.56(7)
O19 Y1 N1 25.53(8)
P1 O1 Y1 137.78(12)
O1 P1 O8 109.55(12)
O1 P1 O7 108.20(12)
O8 P1 O7 100.59(13)
O1 P1 CO1 119.39(9)
O8 P1 CO1 107.11(9)
O7 P1 CO1 110.37(10)
C6 O7 P1 123.1(2)
C7 O8 P1 119.5(2)
P2 O2 Y1 137.69(12)
O2 P2 O102 110.36(12)
O2 P2 O10 107.87(12)
O102 P2 O10 99.00(12)
O2 P2 CO1 119.47(9)
O102 P2 CO1 106.14(9)
O10 P2 CO1 112.06(9)
C9 O10 P2 119.2(2)
P3 O3 Y1 135.33(11)
O3 P3 O100 108.31(12)
O3 P3 O11 108.24(13)
O100 P3 O11 103.15(14)
O3 P3 CO1 121.45(8)
O100 P3 CO1 106.24(9)
O11 P3 CO1 107.97(9)
C10 O11 P3 120.8(2)
C5 CO1 C1 39.51(15)
C5 CO1 C3 65.82(14)
C1 CO1 C3 65.68(14)
C5 CO1 C4 39.29(13)
C1 CO1 C4 65.79(14)
C3 CO1 C4 38.98(14)
C5 CO1 C2 65.64(15)
C1 CO1 C2 38.71(14)
C3 CO1 C2 39.39(14)
C4 CO1 C2 65.56(14)
C5 CO1 P1 161.36(11)
C1 CO1 P1 125.60(12)
C3 CO1 P1 99.05(11)
C4 CO1 P1 132.87(11)
C2 CO1 P1 95.81(11)
C5 CO1 P2 105.74(12)
C1 CO1 P2 145.09(12)
C3 CO1 P2 108.54(10)
C4 CO1 P2 88.08(10)
C2 CO1 P2 147.93(10)
P1 CO1 P2 89.01(3)
C5 CO1 P3 100.99(10)
C1 CO1 P3 90.45(10)
C3 CO1 P3 154.99(10)
C4 CO1 P3 138.46(11)
C2 CO1 P3 116.47(10)
P1 CO1 P3 88.64(3)
P2 CO1 P3 95.28(3)
C2 C1 C5 108.3(3)
C2 C1 CO1 71.13(19)
C5 C1 CO1 70.05(19)
C1 C2 C3 108.0(3)
C1 C2 CO1 70.2(2)
C3 C2 CO1 69.84(18)
C4 C3 C2 108.0(3)
C4 C3 CO1 70.82(18)
C2 C3 CO1 70.77(18)
C3 C4 C5 108.0(3)
C3 C4 CO1 70.20(19)
C5 C4 CO1 69.83(18)
C4 C5 C1 107.7(3)
C4 C5 CO1 70.88(19)
C1 C5 CO1 70.45(19)
P4 O4 Y1 136.91(11)
O4 P4 O13 107.83(13)
O4 P4 O101 108.24(13)
O13 P4 O101 102.94(16)
O4 P4 CO2 121.41(8)
O13 P4 CO2 107.48(11)
O101 P4 CO2 107.44(9)
C17 O13 P4 124.3(3)
P5 O5 Y1 138.66(12)
O5 P5 O16 109.89(13)
O5 P5 O15 107.92(13)
O16 P5 O15 98.03(13)
O5 P5 CO2 119.41(9)
O16 P5 CO2 107.25(9)
O15 P5 CO2 112.22(10)
C19 O15 P5 119.9(2)
C20 O16 P5 119.8(2)
P6 O6 Y1 137.87(12)
O6 P6 O18 109.30(13)
O6 P6 O17 108.18(12)
O18 P6 O17 101.68(16)
O6 P6 CO2 119.37(9)
O18 P6 CO2 108.59(10)
O17 P6 CO2 108.28(10)
C21 O17 P6 120.1(2)
C22 O18 P6 125.3(2)
C15 CO2 C14 39.41(16)
C15 CO2 C16 39.60(14)
C14 CO2 C16 65.81(14)
C15 CO2 C12 66.22(14)
C14 CO2 C12 65.81(14)
C16 CO2 C12 39.07(14)
C15 CO2 C13 65.74(16)
C14 CO2 C13 38.75(15)
C16 CO2 C13 65.54(14)
C12 CO2 C13 39.39(14)
C15 CO2 P5 103.65(12)
C14 CO2 P5 142.38(13)
C16 CO2 P5 89.14(10)
C12 CO2 P5 112.16(10)
C13 CO2 P5 151.37(11)
C15 CO2 P6 161.84(11)
C14 CO2 P6 128.02(13)
C16 CO2 P6 130.17(11)
C12 CO2 P6 97.41(10)
C13 CO2 P6 96.76(11)
P5 CO2 P6 89.52(3)
C15 CO2 P4 102.08(11)
C14 CO2 P4 89.26(10)
C16 CO2 P4 140.64(11)
C12 CO2 P4 152.64(10)
C13 CO2 P4 113.58(11)
P5 CO2 P4 94.35(3)
P6 CO2 P4 89.10(3)
C16 C12 C13 107.3(3)
C16 C12 CO2 70.17(19)
C13 C12 CO2 70.32(19)
C14 C13 C12 108.4(4)
C14 C13 CO2 70.1(2)
C12 C13 CO2 70.28(19)
C13 C14 C15 108.6(3)
C13 C14 CO2 71.1(2)
C15 C14 CO2 70.0(2)
C14 C15 C16 107.3(3)
C14 C15 CO2 70.6(2)
C16 C15 CO2 70.65(19)
C12 C16 C15 108.4(3)
C12 C16 CO2 70.76(19)
C15 C16 CO2 69.75(19)
N1 O19 Y1 95.54(18)
N1 O20 Y1 96.25(17)
O21 N1 O19 121.3(3)
O21 N1 O20 121.8(3)
O19 N1 O20 116.8(3)
O21 N1 Y1 174.5(2)
O19 N1 Y1 58.93(15)
O20 N1 Y1 58.19(15)
C11 O100 P3 123.2(2)
C18 O101 P4 120.3(2)
C8 O102 P2 120.9(2)

loop_
_geom_bond_atom_site_label_1
_geom_bond_atom_site_label_2
_geom_bond_distance
Y1 O4 2.283(2)
Y1 O3 2.2867(19)
Y1 O2 2.316(2)
Y1 O5 2.319(2)
Y1 O1 2.337(2)
Y1 O6 2.3374(19)
Y1 O20 2.487(2)
Y1 O19 2.503(2)
Y1 N1 2.909(3)
O1 P1 1.502(2)
P1 O8 1.598(2)
P1 O7 1.611(2)
P1 CO1 2.1696(9)
O7 C6 1.418(4)
O8 C7 1.428(4)
O2 P2 1.500(2)
P2 O102 1.595(2)
P2 O10 1.609(2)
P2 CO1 2.1763(9)
C8 O102 1.432(4)
O10 C9 1.434(4)
O3 P3 1.508(2)
P3 O100 1.602(2)
P3 O11 1.604(2)
P3 CO1 2.1796(8)
O11 C10 1.435(4)
C11 O100 1.430(4)
CO1 C5 2.082(3)
CO1 C1 2.087(3)
CO1 C3 2.088(3)
CO1 C4 2.096(3)
CO1 C2 2.100(3)
C1 C2 1.388(5)
C1 C5 1.409(5)
C2 C3 1.411(5)
C3 C4 1.396(5)
C4 C5 1.405(5)
O4 P4 1.505(2)
P4 O13 1.592(3)
P4 O101 1.599(2)
P4 CO2 2.1808(8)
O13 C17 1.410(5)
C18 O101 1.430(5)
O5 P5 1.498(2)
P5 O16 1.598(2)
P5 O15 1.609(2)
P5 CO2 2.1692(9)
O15 C19 1.431(4)
O16 C20 1.431(4)
O6 P6 1.499(2)
P6 O18 1.594(2)
P6 O17 1.599(2)
P6 CO2 2.1699(9)
O17 C21 1.415(4)
O18 C22 1.400(5)
CO2 C15 2.075(3)
CO2 C14 2.082(3)
CO2 C16 2.087(3)
CO2 C12 2.094(3)
CO2 C13 2.095(3)
C12 C16 1.398(5)
C12 C13 1.412(5)
C13 C14 1.386(5)
C14 C15 1.402(6)
C15 C16 1.410(5)
O19 N1 1.259(4)
O20 N1 1.262(3)
N1 O21 1.222(4)
